data_4350061
loop_
_publ_author_name
'Jankowski, Robert'
'Zakrzewski, Jakub J.'
'Surma, Olga'
'Ohkoshi, Shin-ichi'
'Chorazy, Szymon'
'Sieklucka, Barbara'

_publ_section_title
;
 Near-infrared emissive Er(iii) and Yb(iii) molecular nanomagnets in
 metal--organic chains functionalized by octacyanidometallates(iv)
;
_journal_issue 9
_journal_name_full 'Inorganic Chemistry Frontiers'
_journal_page_first 2423
_journal_paper_doi 10.1039/C9QI00583H
_journal_volume 6
_journal_year 2019
_chemical_formula_moiety 'C108.60 H124 Er2 N26 O35.40 P4 W2'
_chemical_formula_sum 'C108.6 H124 Er2 N26 O35.4 P4 W2'
_chemical_formula_weight 3186.03
_space_group_IT_number 14
_space_group_name_Hall '-P 2ybc'
_space_group_name_H-M_alt 'P 1 21/c 1'
_symmetry_cell_setting monoclinic
_symmetry_Int_Tables_number 14
_symmetry_space_group_name_Hall '-P 2ybc'
_symmetry_space_group_name_H-M 'P 1 21/c 1'
_atom_sites_solution_hydrogens mixed
_audit_conform_dict_location ftp://ftp.iucr.org/pub/cif_core.dic
_audit_conform_dict_name cif_core.dic
_audit_conform_dict_version 2.4.3
_audit_creation_date 2019-04-18T19:19:57-00:00
_audit_creation_method 'WinGX routine CIF_UPDATE'
_audit_update_record
;
2019-04-18 deposited with the CCDC.	2019-07-22 downloaded from the CCDC.
;
_cell_angle_alpha 90
_cell_angle_beta 91.9000(10)
_cell_angle_gamma 90
_cell_formula_units_Z 2
_cell_length_a 11.1835(5)
_cell_length_b 13.2011(5)
_cell_length_c 43.0944(18)
_cell_measurement_reflns_used 36240
_cell_measurement_temperature 100(2)
_cell_measurement_theta_max 26.372
_cell_measurement_theta_min 2.546
_cell_measurement_wavelength 0.71073
_cell_volume 6358.7(5)
_computing_molecular_graphics 'Ortep for Windows (Farrugia, 2012)'
_computing_publication_material 'WinGX publication routines (Farrugia, 2012)'
_computing_structure_refinement 'SHELXL-2018/3 (Sheldrick, 2018)'
_computing_structure_solution 'SHELXT 2014/5 (Sheldrick, 2014)'
_diffrn_ambient_temperature 100(2)
_diffrn_measured_fraction_theta_full 0.998
_diffrn_measured_fraction_theta_max 0.998
_diffrn_measurement_device_type 'D8Quest Eco Photon50'
_diffrn_measurement_method \w
_diffrn_radiation_monochromator graphite
_diffrn_radiation_probe x-ray
_diffrn_radiation_type MoK\a
_diffrn_radiation_wavelength 0.71073
_diffrn_reflns_av_R_equivalents 0.0651
_diffrn_reflns_av_unetI/netI 0.0699
_diffrn_reflns_Laue_measured_fraction_full 0.998
_diffrn_reflns_Laue_measured_fraction_max 0.998
_diffrn_reflns_limit_h_max 13
_diffrn_reflns_limit_h_min -13
_diffrn_reflns_limit_k_max 16
_diffrn_reflns_limit_k_min -15
_diffrn_reflns_limit_l_max 53
_diffrn_reflns_limit_l_min -53
_diffrn_reflns_number 36240
_diffrn_reflns_point_group_measured_fraction_full 0.998
_diffrn_reflns_point_group_measured_fraction_max 0.998
_diffrn_reflns_theta_full 25.242
_diffrn_reflns_theta_max 26.372
_diffrn_reflns_theta_min 2.546
_diffrn_standards_number 0
_exptl_absorpt_coefficient_mu 3.247
_exptl_absorpt_correction_T_max 0.737
_exptl_absorpt_correction_T_min 0.659
_exptl_absorpt_correction_type multi-scan
_exptl_absorpt_process_details 'ABSCOR (Rigaku, 1995)'
_exptl_crystal_colour black
_exptl_crystal_density_diffrn 1.664
_exptl_crystal_density_method 'not measured'
_exptl_crystal_description block
_exptl_crystal_F_000 3170
_exptl_crystal_size_max 0.14
_exptl_crystal_size_mid 0.13
_exptl_crystal_size_min 0.1
_refine_diff_density_max 2.743
_refine_diff_density_min -2.527
_refine_diff_density_rms 0.175
_refine_ls_extinction_method none
_refine_ls_goodness_of_fit_ref 1.165
_refine_ls_hydrogen_treatment mixed
_refine_ls_matrix_type full
_refine_ls_number_constraints 0
_refine_ls_number_parameters 850
_refine_ls_number_reflns 12982
_refine_ls_number_restraints 71
_refine_ls_restrained_S_all 1.165
_refine_ls_R_factor_all 0.0906
_refine_ls_R_factor_gt 0.0589
_refine_ls_shift/su_max 0.001
_refine_ls_shift/su_mean 0
_refine_ls_structure_factor_coef Fsqd
_refine_ls_weighting_details 'w=1/[\s^2^(Fo^2^)+(0.0248P)^2^+53.3438P] where P=(Fo^2^+2Fc^2^)/3'
_refine_ls_weighting_scheme calc
_refine_ls_wR_factor_gt 0.1055
_refine_ls_wR_factor_ref 0.1136
_reflns_Friedel_coverage 0
_reflns_number_gt 9348
_reflns_number_total 12982
_reflns_threshold_expression 'I > 2\s(I)'
_cod_data_source_file c9qi00583h2.cif
_cod_data_source_block shelx
_cod_original_sg_symbol_H-M 'P 21/c'
_cod_original_formula_sum 'C108.60 H124 Er2 N26 O35.40 P4 W2'
_cod_database_code 4350061

loop_
_symmetry_equiv_pos_as_xyz
'x, y, z'
'-x, y+1/2, -z+1/2'
'-x, -y, -z'
'x, -y-1/2, z-1/2'

loop_
_atom_site_label
_atom_site_type_symbol
_atom_site_fract_x
_atom_site_fract_y
_atom_site_fract_z
_atom_site_U_iso_or_equiv
_atom_site_adp_type
_atom_site_occupancy
_atom_site_site_symmetry_order
_atom_site_calc_flag
_atom_site_refinement_flags_posn
_atom_site_refinement_flags_adp
_atom_site_refinement_flags_occupancy
_atom_site_disorder_assembly
_atom_site_disorder_group
Er1 Er 0.25126(3) 0.77690(3) 0.49746(2) 0.01002(9) Uani 1 1 d . . . . .
W1 W 0.65736(3) 0.72315(3) 0.42243(2) 0.00992(8) Uani 1 1 d . . . . .
P2 P 0.24876(18) 0.79949(15) 0.72963(5) 0.0137(4) Uani 1 1 d . . . . .
P1 P 0.00467(19) 0.81603(17) 0.70232(5) 0.0148(4) Uani 1 1 d . . . . .
O1 O 0.3246(5) 0.9378(4) 0.49041(13) 0.0177(13) Uani 1 1 d . . . . .
H1A H 0.402108 0.93551 0.487612 0.027 Uiso 1 1 d R U . . .
H1B H 0.319261 0.974973 0.507345 0.027 Uiso 1 1 d R U . . .
O4 O 0.0974(5) 0.8992(4) 0.50120(13) 0.0131(12) Uani 1 1 d . . . . .
O5 O 0.0688(5) 0.6928(4) 0.49491(12) 0.0112(11) Uani 1 1 d . U . . .
O2 O 0.4249(5) 0.7817(5) 0.53065(13) 0.0194(12) Uani 1 1 d D . . . .
H2A H 0.458154 0.722089 0.531874 0.029 Uiso 1 1 d DR U . . .
H2B H 0.405078 0.794249 0.549584 0.029 Uiso 1 1 d DR U . . .
O3 O 0.1931(5) 0.7647(4) 0.54965(12) 0.0173(12) Uani 1 1 d . . . . .
H3A H 0.246174 0.729907 0.561319 0.026 Uiso 1 1 d R U . . .
H3B H 0.126677 0.727614 0.551165 0.026 Uiso 1 1 d R U . . .
O8 O 0.1811(5) 0.7850(5) 0.44561(12) 0.0169(12) Uani 0.3 1 d . U P A 1
C9 C 0.230(2) 0.8267(18) 0.4191(6) 0.008(4) Uani 0.3 1 d . U P A 1
O7 O 0.1811(5) 0.7850(5) 0.44561(12) 0.0169(12) Uani 0.7 1 d . . P A 2
O8A O 0.2668(8) 0.8894(7) 0.3977(2) 0.025(2) Uani 0.7 1 d . U P B 3
O6 O 0.2945(5) 0.6067(4) 0.49960(13) 0.0155(13) Uani 1 1 d . . . . .
O9 O -0.2573(5) 0.9098(5) 0.58147(13) 0.0233(14) Uani 1 1 d . U . . .
O15 O -0.2159(6) 0.6184(5) 0.55765(15) 0.0288(15) Uani 1 1 d D . . . .
N11 N 0.3979(6) 0.5555(5) 0.49989(15) 0.0106(14) Uani 1 1 d . . . . .
N1 N 0.4197(5) 0.7568(5) 0.46439(15) 0.0123(14) Uani 1 1 d . . . . .
N10 N 0.0379(6) 0.5965(5) 0.49749(15) 0.0116(14) Uani 1 1 d . U . . .
N9 N 0.0098(6) 0.9006(5) 0.52088(15) 0.0120(14) Uani 1 1 d . . . . .
N12 N -0.1714(6) 0.9089(5) 0.56166(16) 0.0152(15) Uani 1 1 d . U . . .
N7 N 0.7319(6) 0.6523(5) 0.49438(16) 0.0154(15) Uani 1 1 d . . . . .
N4 N 0.9481(6) 0.7688(6) 0.42634(16) 0.0210(16) Uani 1 1 d . . . . .
C1 C 0.5017(7) 0.7449(5) 0.44960(17) 0.0087(16) Uani 1 1 d . . . . .
N13 N 0.1111(6) 0.7732(6) 0.72380(15) 0.0178(14) Uani 1 1 d . . . . .
N8 N 0.7511(7) 0.4851(5) 0.41775(17) 0.0235(17) Uani 1 1 d . . . . .
N6 N 0.7092(6) 0.9383(5) 0.46001(18) 0.0200(16) Uani 1 1 d . . . . .
C12 C -0.0290(7) 0.5551(6) 0.4744(2) 0.0149(17) Uani 1 1 d . . . . .
H12 H -0.049443 0.592976 0.456831 0.018 Uiso 1 1 calc R U . . .
C10 C 0.4556(7) 0.5336(6) 0.52671(19) 0.0129(17) Uani 1 1 d . . . . .
H10 H 0.425289 0.556474 0.545289 0.015 Uiso 1 1 calc R U . . .
N5 N 0.5205(6) 0.9113(6) 0.38508(17) 0.0214(17) Uani 1 1 d . . . . .
C11 C 0.5585(7) 0.4782(6) 0.52707(19) 0.0135(17) Uani 1 1 d . . . . .
H11 H 0.598458 0.46359 0.545809 0.016 Uiso 1 1 calc R U . . .
C6 C 0.6910(7) 0.8626(6) 0.44654(19) 0.0144(17) Uani 1 1 d . U . . .
C17 C 0.0219(7) 0.9541(6) 0.5477(2) 0.0158(18) Uani 1 1 d . . . . .
H17 H 0.093005 0.988377 0.552214 0.019 Uiso 1 1 calc R U . . .
C7 C 0.7047(7) 0.6755(6) 0.46910(18) 0.0117(16) Uani 1 1 d . . . . .
N3 N 0.7453(7) 0.6943(6) 0.34975(17) 0.0246(18) Uani 1 1 d . . . . .
C4 C 0.8469(7) 0.7511(6) 0.42378(19) 0.0158(18) Uani 1 1 d . . . . .
C13 C 0.0672(7) 0.5435(6) 0.52317(19) 0.0117(16) Uani 1 1 d . . . . .
H13 H 0.112764 0.57316 0.539169 0.014 Uiso 1 1 calc R U . . .
C5 C 0.5696(7) 0.8436(6) 0.39725(19) 0.0160(18) Uani 1 1 d . . . . .
C15 C -0.1847(7) 0.8552(6) 0.5348(2) 0.0165(18) Uani 1 1 d . . . . .
H15 H -0.255457 0.820083 0.530585 0.02 Uiso 1 1 calc R U . . .
C14 C -0.0948(7) 0.8524(6) 0.51408(19) 0.0119(16) Uani 1 1 d . . . . .
H14 H -0.105382 0.817567 0.495432 0.014 Uiso 1 1 calc R U . . .
C8 C 0.7191(7) 0.5676(6) 0.42025(18) 0.0160(18) Uani 1 1 d . U . . .
N2 N 0.4319(7) 0.5923(6) 0.39002(18) 0.0246(18) Uani 1 1 d . . . . .
C3 C 0.7126(7) 0.7064(6) 0.3752(2) 0.0170(18) Uani 1 1 d . . . . .
C2 C 0.5108(8) 0.6368(6) 0.40081(19) 0.0161(18) Uani 1 1 d . . . . .
C16 C -0.0671(7) 0.9581(6) 0.56767(19) 0.0165(18) Uani 1 1 d . . . . .
H16 H -0.057036 0.995154 0.585927 0.02 Uiso 1 1 calc R U . . .
C30 C 0.0491(7) 0.9030(6) 0.67279(19) 0.0160(18) Uani 1 1 d . . . . .
C36 C 0.3412(7) 0.7166(7) 0.70747(18) 0.0171(17) Uani 1 1 d . . . . .
C47 C 0.3844(8) 0.8266(7) 0.7840(2) 0.0206(19) Uani 1 1 d . . . . .
H47 H 0.429112 0.872262 0.77273 0.025 Uiso 1 1 calc R U . . .
C42 C 0.2852(7) 0.7771(7) 0.76983(18) 0.0182(17) Uani 1 1 d . . . . .
C41 C 0.2914(8) 0.6606(7) 0.6831(2) 0.021(2) Uani 1 1 d . . . . .
H41 H 0.210425 0.667655 0.67785 0.026 Uiso 1 1 calc R U . . .
C33 C 0.1490(8) 1.0341(7) 0.6302(2) 0.023(2) Uani 1 1 d . . . . .
H33 H 0.182315 1.077654 0.615904 0.027 Uiso 1 1 calc R U . . .
C24 C -0.1044(7) 0.8756(7) 0.7266(2) 0.0199(19) Uani 1 1 d . . . . .
C39 C 0.4824(8) 0.5853(6) 0.6733(2) 0.0205(19) Uani 1 1 d . . . . .
H39 H 0.529667 0.542718 0.661716 0.025 Uiso 1 1 calc R U . . .
C49 C 0.2406(8) 1.0045(7) 0.7410(2) 0.0209(19) Uani 1 1 d . . . . .
H49 H 0.195366 0.986599 0.757864 0.025 Uiso 1 1 calc R U . . .
C46 C 0.4148(9) 0.8063(7) 0.8149(2) 0.030(2) Uani 1 1 d . . . . .
H46 H 0.481041 0.837724 0.824312 0.036 Uiso 1 1 calc R U . . .
C31 C 0.1041(7) 0.8643(7) 0.64667(19) 0.0174(18) Uani 1 1 d . . . . .
H31 H 0.107315 0.794737 0.643315 0.021 Uiso 1 1 calc R U . . .
C48 C 0.2870(7) 0.9275(6) 0.72181(18) 0.0144(17) Uani 1 1 d . U . . .
C37 C 0.4634(8) 0.7051(6) 0.7149(2) 0.022(2) Uani 1 1 d . . . . .
H37 H 0.498087 0.741066 0.731417 0.026 Uiso 1 1 calc R U . . .
C53 C 0.3541(8) 0.9566(7) 0.6968(2) 0.0210(19) Uani 1 1 d . . . . .
H53 H 0.385501 0.907522 0.683924 0.025 Uiso 1 1 calc R U . . .
C35 C 0.0436(7) 1.0084(6) 0.6775(2) 0.0181(18) Uani 1 1 d . . . . .
H35 H 0.006325 1.034369 0.694746 0.022 Uiso 1 1 calc R U . . .
C19 C -0.0604(8) 0.6147(7) 0.6950(2) 0.0214(19) Uani 1 1 d . . . . .
H19 H -0.010609 0.603041 0.712341 0.026 Uiso 1 1 calc R U . . .
C32 C 0.1542(8) 0.9316(7) 0.6256(2) 0.0204(19) Uani 1 1 d . . . . .
H32 H 0.191606 0.906291 0.608292 0.024 Uiso 1 1 calc R U . . .
C40 C 0.3602(8) 0.5943(7) 0.6664(2) 0.022(2) Uani 1 1 d . . . . .
H40 H 0.324982 0.555786 0.650459 0.026 Uiso 1 1 calc R U . . .
C18 C -0.0708(7) 0.7117(7) 0.68290(19) 0.0189(18) Uani 1 1 d . . . . .
C50 C 0.2616(8) 1.1056(7) 0.7350(2) 0.025(2) Uani 1 1 d . . . . .
H50 H 0.230645 1.155113 0.747804 0.03 Uiso 1 1 calc R U . . .
C38 C 0.5326(8) 0.6406(7) 0.6978(2) 0.023(2) Uani 1 1 d . . . . .
H38 H 0.613802 0.634115 0.702738 0.028 Uiso 1 1 calc R U . . .
C29 C -0.0935(8) 0.8704(7) 0.7582(2) 0.022(2) Uani 1 1 d . . . . .
H29 H -0.025149 0.842175 0.767529 0.026 Uiso 1 1 calc R U . . .
C52 C 0.3751(8) 1.0598(7) 0.6909(2) 0.025(2) Uani 1 1 d . . . . .
H52 H 0.420238 1.078771 0.674056 0.03 Uiso 1 1 calc R U . . .
C25 C -0.2079(8) 0.9179(7) 0.7126(2) 0.027(2) Uani 1 1 d . . . . .
H25 H -0.216996 0.920108 0.691125 0.033 Uiso 1 1 calc R U . . .
C34 C 0.0940(8) 1.0736(7) 0.6562(2) 0.024(2) Uani 1 1 d . . . . .
H34 H 0.091148 1.143302 0.659232 0.029 Uiso 1 1 calc R U . . .
C26 C -0.2962(9) 0.9561(7) 0.7309(3) 0.034(2) Uani 1 1 d . . . . .
H26 H -0.364022 0.985396 0.72162 0.041 Uiso 1 1 calc R U . . .
C28 C -0.1838(10) 0.9069(8) 0.7764(2) 0.034(2) Uani 1 1 d . . . . .
H28 H -0.176517 0.901657 0.797942 0.041 Uiso 1 1 calc R U . . .
C20 C -0.1233(8) 0.5352(7) 0.6816(2) 0.027(2) Uani 1 1 d . . . . .
H20 H -0.114662 0.470168 0.689647 0.033 Uiso 1 1 calc R U . . .
C45 C 0.3467(10) 0.7395(8) 0.8318(2) 0.039(3) Uani 1 1 d . . . . .
H45 H 0.365614 0.727777 0.852671 0.046 Uiso 1 1 calc R U . . .
C43 C 0.2196(9) 0.7096(8) 0.7868(2) 0.031(2) Uani 1 1 d . . . . .
H43 H 0.1541 0.676661 0.777522 0.038 Uiso 1 1 calc R U . . .
C51 C 0.3286(8) 1.1331(7) 0.7100(2) 0.024(2) Uani 1 1 d . . . . .
H51 H 0.342565 1.201224 0.70598 0.029 Uiso 1 1 calc R U . . .
C23 C -0.1460(7) 0.7289(8) 0.6569(2) 0.028(2) Uani 1 1 d . . . . .
H23 H -0.153718 0.793763 0.648664 0.033 Uiso 1 1 calc R U . . .
C44 C 0.2516(11) 0.6908(9) 0.8176(2) 0.047(3) Uani 1 1 d . . . . .
H44 H 0.207725 0.644455 0.828861 0.056 Uiso 1 1 calc R U . . .
C21 C -0.1985(8) 0.5522(8) 0.6563(2) 0.030(2) Uani 1 1 d . . . . .
H21 H -0.242641 0.498916 0.64764 0.036 Uiso 1 1 calc R U . . .
C22 C -0.2092(8) 0.6490(8) 0.6435(2) 0.031(2) Uani 1 1 d . . . . .
H22 H -0.25852 0.659862 0.625996 0.037 Uiso 1 1 calc R U . . .
C27 C -0.2852(9) 0.9515(8) 0.7627(3) 0.032(2) Uani 1 1 d . . . . .
H27 H -0.344695 0.977822 0.774958 0.038 Uiso 1 1 calc R U . . .
O17 O 0.9917(7) 0.6005(6) 0.3689(2) 0.048(2) Uani 1 1 d . . . . .
H17A H 0.923862 0.599211 0.36107 0.073 Uiso 1 1 calc R U . . .
O11 O 0.4371(8) 0.3856(7) 0.4086(2) 0.060(2) Uani 1 1 d . . . . .
O13 O -0.0100(5) 0.7212(5) 0.57766(14) 0.0211(13) Uani 1 1 d D . . . .
O12 O 0.6203(7) 0.2561(5) 0.40873(16) 0.0377(18) Uani 1 1 d D . . . .
C54 C 1.0569(14) 0.6765(10) 0.3552(4) 0.077(4) Uani 1 1 d . U . . .
H54A H 1.025855 0.688232 0.334493 0.116 Uiso 1 1 calc R U . . .
H54B H 1.139313 0.656418 0.354506 0.116 Uiso 1 1 calc R U . . .
H54C H 1.050906 0.737549 0.367157 0.116 Uiso 1 1 calc R U . . .
C55 C -0.4191(9) 0.8640(9) 0.6433(3) 0.041(3) Uani 1 1 d . . . . .
H55A H -0.361819 0.906696 0.63352 0.061 Uiso 1 1 calc R U . . .
H55B H -0.399361 0.794287 0.639741 0.061 Uiso 1 1 calc R U . . .
H55C H -0.417546 0.877249 0.665182 0.061 Uiso 1 1 calc R U . . .
O18 O -0.5363(7) 0.8847(6) 0.63037(17) 0.0384(18) Uani 1 1 d D . . . .
O10 O 0.4644(5) 1.0386(5) 0.45072(14) 0.0217(14) Uani 1 1 d D . . . .
O14 O 0.0904(6) 0.6060(5) 0.62511(14) 0.0216(14) Uani 1 1 d D . . . .
O16 O -0.1790(10) 0.4254(6) 0.5802(2) 0.071(3) Uani 1 1 d . . . . .
H15A H -0.189(13) 0.552(5) 0.563(3) 0.106 Uiso 1 1 d D U . . .
H15B H -0.227(13) 0.611(9) 0.5359(7) 0.106 Uiso 1 1 d D U . . .
H18 H -0.531(14) 0.948(6) 0.620(3) 0.106 Uiso 1 1 d D U . . .
H10A H 0.532(7) 1.018(11) 0.440(2) 0.106 Uiso 1 1 d D U . . .
H10B H 0.409(8) 1.051(11) 0.4339(19) 0.106 Uiso 1 1 d D U . . .
H14A H 0.054(11) 0.543(5) 0.629(3) 0.106 Uiso 1 1 d D U . . .
H14B H 0.142(10) 0.588(9) 0.609(2) 0.106 Uiso 1 1 d D U . . .
H13A H -0.070(10) 0.684(10) 0.567(3) 0.106 Uiso 1 1 d D U . . .
H13B H 0.015(13) 0.686(10) 0.596(2) 0.106 Uiso 1 1 d D U . . .
H12A H 0.578(10) 0.221(10) 0.393(2) 0.106 Uiso 1 1 d D U . . .
H12B H 0.682(9) 0.285(10) 0.397(2) 0.106 Uiso 1 1 d D U . . .

loop_
_atom_site_aniso_label
_atom_site_aniso_U_11
_atom_site_aniso_U_22
_atom_site_aniso_U_33
_atom_site_aniso_U_23
_atom_site_aniso_U_13
_atom_site_aniso_U_12
Er1 0.00779(16) 0.00915(17) 0.01305(19) 0.00047(16) -0.00058(13) 0.00061(16)
W1 0.00757(14) 0.01176(15) 0.01030(16) -0.00001(14) -0.00150(11) 0.00099(14)
P2 0.0137(10) 0.0145(11) 0.0126(10) 0.0009(8) -0.0025(8) -0.0001(8)
P1 0.0113(10) 0.0197(11) 0.0135(11) 0.0001(9) -0.0004(8) 0.0019(9)
O1 0.013(3) 0.020(3) 0.020(3) -0.005(3) 0.005(2) -0.004(2)
O4 0.014(3) 0.009(3) 0.017(3) 0.000(2) 0.002(2) 0.001(2)
O5 0.011(2) 0.005(2) 0.018(2) 0.0015(18) -0.0011(18) 0.0006(17)
O2 0.011(3) 0.023(3) 0.024(3) 0.004(3) -0.005(2) 0.002(3)
O3 0.013(3) 0.021(3) 0.017(3) 0.002(3) -0.004(2) 0.001(3)
O8 0.011(3) 0.024(3) 0.015(3) 0.004(3) -0.001(2) 0.000(3)
C9 0.006(6) 0.008(6) 0.009(5) 0.000(4) -0.005(4) 0.002(5)
O7 0.011(3) 0.024(3) 0.015(3) 0.004(3) -0.001(2) 0.000(3)
O8A 0.021(4) 0.028(4) 0.025(4) -0.001(3) 0.002(3) 0.001(3)
O6 0.012(3) 0.007(3) 0.028(3) -0.002(2) 0.002(3) 0.000(2)
O9 0.016(3) 0.040(4) 0.014(3) 0.000(3) 0.004(2) 0.006(3)
O15 0.036(4) 0.031(4) 0.020(4) 0.001(3) -0.012(3) -0.003(3)
N11 0.007(3) 0.007(3) 0.017(4) 0.000(3) -0.001(3) 0.002(3)
N1 0.007(3) 0.009(3) 0.021(4) -0.004(3) -0.002(3) -0.002(3)
N10 0.012(3) 0.006(3) 0.017(4) 0.000(3) 0.003(3) 0.000(3)
N9 0.014(3) 0.010(3) 0.012(3) 0.002(3) -0.001(3) 0.006(3)
N12 0.014(2) 0.015(2) 0.017(3) 0.005(2) -0.001(2) 0.007(2)
N7 0.016(4) 0.014(3) 0.016(4) -0.001(3) -0.005(3) -0.008(3)
N4 0.014(4) 0.027(4) 0.022(4) 0.009(3) -0.002(3) -0.003(3)
C1 0.010(4) 0.005(4) 0.011(4) -0.001(3) -0.004(3) 0.000(3)
N13 0.013(3) 0.027(4) 0.013(3) 0.001(3) -0.005(3) -0.001(3)
N8 0.038(5) 0.017(4) 0.015(4) -0.002(3) -0.001(3) 0.012(4)
N6 0.011(3) 0.019(4) 0.030(4) -0.007(3) 0.000(3) 0.000(3)
C12 0.010(4) 0.015(4) 0.020(5) 0.003(3) -0.002(3) 0.000(3)
C10 0.016(4) 0.009(4) 0.014(4) 0.002(3) 0.000(3) -0.002(3)
N5 0.021(4) 0.025(4) 0.019(4) 0.005(3) 0.001(3) 0.006(3)
C11 0.015(4) 0.010(4) 0.015(4) -0.001(3) -0.002(3) 0.003(3)
C6 0.009(3) 0.013(3) 0.021(4) 0.007(3) 0.002(3) -0.004(3)
C17 0.011(4) 0.008(4) 0.028(5) 0.003(4) -0.007(4) -0.001(3)
C7 0.011(4) 0.010(4) 0.014(4) -0.003(3) 0.003(3) -0.002(3)
N3 0.033(4) 0.025(4) 0.016(4) 0.006(3) 0.004(3) 0.007(3)
C4 0.014(4) 0.017(5) 0.016(4) 0.006(3) 0.000(3) 0.005(3)
C13 0.010(4) 0.010(4) 0.015(4) 0.002(3) -0.002(3) 0.001(3)
C5 0.013(4) 0.020(4) 0.016(4) -0.002(4) 0.003(3) -0.006(4)
C15 0.015(4) 0.010(4) 0.025(5) -0.006(3) -0.002(4) -0.001(3)
C14 0.011(4) 0.008(4) 0.016(4) -0.003(3) -0.005(3) 0.001(3)
C8 0.019(3) 0.022(4) 0.007(3) -0.002(3) -0.001(3) -0.003(3)
N2 0.026(4) 0.023(4) 0.024(4) -0.005(3) -0.016(3) -0.003(3)
C3 0.018(4) 0.008(4) 0.024(5) 0.003(3) -0.006(4) 0.003(3)
C2 0.024(5) 0.012(4) 0.012(4) 0.000(3) 0.000(4) 0.004(4)
C16 0.015(4) 0.025(5) 0.010(4) 0.001(4) -0.003(3) 0.001(4)
C30 0.011(4) 0.019(4) 0.017(4) 0.005(4) -0.006(3) 0.002(3)
C36 0.017(4) 0.020(4) 0.014(4) 0.003(4) -0.002(3) 0.003(4)
C47 0.018(4) 0.025(5) 0.019(5) -0.004(4) -0.001(4) 0.002(4)
C42 0.015(4) 0.025(4) 0.015(4) 0.005(4) -0.004(3) 0.006(4)
C41 0.021(5) 0.023(5) 0.019(5) 0.004(4) -0.007(4) 0.005(4)
C33 0.020(5) 0.034(5) 0.014(5) 0.011(4) -0.004(4) -0.002(4)
C24 0.012(4) 0.026(5) 0.021(5) -0.009(4) 0.003(4) -0.003(4)
C39 0.027(5) 0.017(4) 0.018(5) 0.002(4) 0.007(4) 0.006(4)
C49 0.023(5) 0.022(5) 0.018(5) 0.002(4) 0.002(4) 0.004(4)
C46 0.038(6) 0.026(5) 0.025(5) -0.007(4) -0.013(4) 0.008(4)
C31 0.016(4) 0.024(5) 0.012(4) 0.001(4) -0.007(3) 0.001(4)
C48 0.012(4) 0.019(4) 0.012(4) -0.005(3) -0.008(3) 0.000(3)
C37 0.021(4) 0.022(5) 0.022(5) -0.011(4) -0.006(4) 0.002(4)
C53 0.017(4) 0.024(5) 0.021(5) -0.002(4) -0.005(4) 0.004(4)
C35 0.015(4) 0.012(4) 0.026(5) -0.003(4) -0.007(4) 0.003(3)
C19 0.025(5) 0.022(5) 0.018(5) -0.006(4) 0.000(4) -0.006(4)
C32 0.016(4) 0.033(5) 0.011(4) 0.003(4) -0.002(3) 0.003(4)
C40 0.031(5) 0.025(5) 0.010(4) -0.005(4) -0.007(4) 0.006(4)
C18 0.013(4) 0.025(5) 0.018(4) -0.004(4) 0.004(3) 0.003(4)
C50 0.030(5) 0.024(5) 0.021(5) -0.001(4) -0.010(4) 0.006(4)
C38 0.013(4) 0.031(5) 0.026(5) -0.004(4) -0.002(4) 0.006(4)
C29 0.032(5) 0.021(5) 0.013(4) -0.007(4) -0.002(4) 0.002(4)
C52 0.021(5) 0.031(5) 0.022(5) 0.006(4) -0.005(4) -0.004(4)
C25 0.021(5) 0.040(6) 0.021(5) -0.007(4) 0.000(4) 0.010(4)
C34 0.025(5) 0.018(5) 0.028(5) 0.007(4) -0.008(4) 0.002(4)
C26 0.022(5) 0.028(5) 0.052(7) -0.012(5) 0.003(5) 0.008(4)
C28 0.044(6) 0.036(6) 0.022(5) -0.011(5) 0.009(5) -0.002(5)
C20 0.030(5) 0.027(5) 0.025(5) -0.006(4) 0.011(4) -0.005(4)
C45 0.058(7) 0.037(6) 0.019(5) 0.006(5) -0.011(5) -0.007(5)
C43 0.037(5) 0.041(6) 0.016(5) 0.003(4) -0.010(4) -0.007(5)
C51 0.034(5) 0.015(4) 0.022(5) -0.002(4) -0.002(4) -0.009(4)
C23 0.014(4) 0.033(5) 0.035(5) -0.012(5) -0.005(4) 0.011(4)
C44 0.060(8) 0.057(8) 0.022(6) 0.018(5) -0.012(5) -0.029(6)
C21 0.019(5) 0.036(6) 0.037(6) -0.020(5) 0.013(4) -0.007(4)
C22 0.013(4) 0.044(6) 0.036(6) -0.018(5) -0.004(4) 0.003(4)
C27 0.024(5) 0.030(5) 0.043(7) -0.014(5) 0.015(5) -0.001(4)
O17 0.031(4) 0.034(4) 0.081(7) 0.001(4) 0.020(4) -0.001(4)
O11 0.054(5) 0.055(6) 0.071(6) -0.011(5) -0.005(5) 0.005(4)
O13 0.016(3) 0.024(3) 0.023(3) -0.001(3) -0.004(2) -0.002(3)
O12 0.044(4) 0.033(4) 0.034(4) 0.003(3) -0.016(3) 0.002(3)
C54 0.085(8) 0.050(7) 0.096(8) 0.015(7) -0.008(7) 0.019(6)
C55 0.032(6) 0.044(7) 0.046(7) 0.005(5) -0.004(5) 0.013(5)
O18 0.037(4) 0.042(4) 0.036(4) 0.006(4) -0.004(3) 0.010(4)
O10 0.016(3) 0.020(3) 0.029(4) 0.002(3) 0.001(3) -0.001(3)
O14 0.021(3) 0.025(3) 0.018(3) -0.002(3) -0.004(3) 0.004(3)
O16 0.124(9) 0.038(5) 0.048(5) -0.012(4) -0.031(6) 0.030(5)

loop_
_atom_type_symbol
_atom_type_description
_atom_type_scat_dispersion_real
_atom_type_scat_dispersion_imag
_atom_type_scat_source
C C 0.0033 0.0016 'International Tables Vol C Tables 4.2.6.8 and 6.1.1.4'
H H 0 0 'International Tables Vol C Tables 4.2.6.8 and 6.1.1.4'
W W -0.849 6.8722 'International Tables Vol C Tables 4.2.6.8 and 6.1.1.4'
N N 0.0061 0.0033 'International Tables Vol C Tables 4.2.6.8 and 6.1.1.4'
O O 0.0106 0.006 'International Tables Vol C Tables 4.2.6.8 and 6.1.1.4'
P P 0.1023 0.0942 'International Tables Vol C Tables 4.2.6.8 and 6.1.1.4'
Er Er -0.2586 4.9576 'International Tables Vol C Tables 4.2.6.8 and 6.1.1.4'

loop_
_geom_angle_atom_site_label_1
_geom_angle_atom_site_label_2
_geom_angle_atom_site_label_3
_geom_angle
_geom_angle_site_symmetry_1
_geom_angle_site_symmetry_3
O6 Er1 O1 146.3(2) . .
O6 Er1 O5 73.62(18) . .
O1 Er1 O5 138.74(19) . .
O6 Er1 O7 98.4(2) . .
O1 Er1 O7 86.6(2) . .
O5 Er1 O7 73.21(19) . .
O6 Er1 O8 98.4(2) . .
O1 Er1 O8 86.6(2) . .
O5 Er1 O8 73.21(19) . .
O6 Er1 O3 87.7(2) . .
O1 Er1 O3 107.4(2) . .
O5 Er1 O3 75.16(19) . .
O7 Er1 O3 144.50(18) . .
O8 Er1 O3 144.50(18) . .
O6 Er1 O4 144.63(19) . .
O1 Er1 O4 69.08(19) . .
O5 Er1 O4 71.94(18) . .
O7 Er1 O4 79.21(19) . .
O8 Er1 O4 79.21(19) . .
O3 Er1 O4 76.02(19) . .
O6 Er1 O2 80.5(2) . .
O1 Er1 O2 76.5(2) . .
O5 Er1 O2 137.82(19) . .
O7 Er1 O2 144.45(19) . .
O8 Er1 O2 144.45(19) . .
O3 Er1 O2 71.02(19) . .
O4 Er1 O2 121.5(2) . .
O6 Er1 N1 75.5(2) . .
O1 Er1 N1 74.6(2) . .
O5 Er1 N1 128.38(19) . .
O7 Er1 N1 71.7(2) . .
O8 Er1 N1 71.7(2) . .
O3 Er1 N1 142.9(2) . .
O4 Er1 N1 134.2(2) . .
O2 Er1 N1 73.7(2) . .
C6 W1 C5 71.2(3) . .
C6 W1 C1 75.7(3) . .
C5 W1 C1 79.1(3) . .
C6 W1 C4 71.5(3) . .
C5 W1 C4 108.7(3) . .
C1 W1 C4 141.1(3) . .
C6 W1 C7 76.4(3) . .
C5 W1 C7 141.5(3) . .
C1 W1 C7 73.1(3) . .
C4 W1 C7 79.3(3) . .
C6 W1 C3 119.6(3) . .
C5 W1 C3 74.9(3) . .
C1 W1 C3 142.2(3) . .
C4 W1 C3 74.4(3) . .
C7 W1 C3 141.3(3) . .
C6 W1 C8 141.6(3) . .
C5 W1 C8 145.2(3) . .
C1 W1 C8 114.5(3) . .
C4 W1 C8 81.3(3) . .
C7 W1 C8 72.3(3) . .
C3 W1 C8 76.2(3) . .
C6 W1 C2 140.8(3) . .
C5 W1 C2 81.1(3) . .
C1 W1 C2 72.0(3) . .
C4 W1 C2 145.9(3) . .
C7 W1 C2 113.8(3) . .
C3 W1 C2 77.2(3) . .
C8 W1 C2 73.9(3) . .
N13 P2 C48 114.5(4) . .
N13 P2 C42 107.8(4) . .
C48 P2 C42 106.9(4) . .
N13 P2 C36 110.7(4) . .
C48 P2 C36 109.3(4) . .
C42 P2 C36 107.3(4) . .
N13 P1 C30 114.9(4) . .
N13 P1 C18 109.2(4) . .
C30 P1 C18 107.2(4) . .
N13 P1 C24 108.9(4) . .
C30 P1 C24 109.8(4) . .
C18 P1 C24 106.5(4) . .
Er1 O1 H1A 110.1 . .
Er1 O1 H1B 111.7 . .
H1A O1 H1B 103.1 . .
N9 O4 Er1 127.7(4) . .
N10 O5 Er1 133.4(4) . .
Er1 O2 H2A 110.6 . .
Er1 O2 H2B 110 . .
H2A O2 H2B 103.8 . .
Er1 O3 H3A 111.8 . .
Er1 O3 H3B 111.2 . .
H3A O3 H3B 102.4 . .
C9 O8 Er1 132.2(10) . .
N11 O6 Er1 132.4(4) . .
H15A O15 H15B 100(3) . .
C10 N11 O6 120.6(7) . .
C10 N11 C11 119.7(7) . 3_666
O6 N11 C11 119.6(7) . 3_666
C1 N1 Er1 177.2(6) . .
O5 N10 C13 120.9(6) . .
O5 N10 C12 118.0(6) . .
C13 N10 C12 121.0(7) . .
O4 N9 C14 120.6(6) . .
O4 N9 C17 120.0(7) . .
C14 N9 C17 119.4(7) . .
O9 N12 C16 121.3(7) . .
O9 N12 C15 119.8(7) . .
C16 N12 C15 118.9(7) . .
N1 C1 W1 179.2(7) . .
P1 N13 P2 135.9(5) . .
N10 C12 C13 119.8(7) . 3_566
N10 C12 H12 120.1 . .
C13 C12 H12 120.1 3_566 .
N11 C10 C11 120.6(8) . .
N11 C10 H10 119.7 . .
C11 C10 H10 119.7 . .
N11 C11 C10 119.7(8) 3_666 .
N11 C11 H11 120.1 3_666 .
C10 C11 H11 120.1 . .
N6 C6 W1 179.3(7) . .
C16 C17 N9 120.9(8) . .
C16 C17 H17 119.6 . .
N9 C17 H17 119.6 . .
N7 C7 W1 178.2(7) . .
N4 C4 W1 175.7(7) . .
N10 C13 C12 119.2(7) . 3_566
N10 C13 H13 120.4 . .
C12 C13 H13 120.4 3_566 .
N5 C5 W1 176.4(7) . .
N12 C15 C14 120.5(7) . .
N12 C15 H15 119.7 . .
C14 C15 H15 119.7 . .
N9 C14 C15 119.6(7) . .
N9 C14 H14 120.2 . .
C15 C14 H14 120.2 . .
N8 C8 W1 177.1(7) . .
N3 C3 W1 177.5(7) . .
N2 C2 W1 178.2(8) . .
C17 C16 N12 120.8(8) . .
C17 C16 H16 119.6 . .
N12 C16 H16 119.6 . .
C31 C30 C35 120.0(8) . .
C31 C30 P1 118.4(6) . .
C35 C30 P1 121.0(7) . .
C41 C36 C37 118.6(8) . .
C41 C36 P2 120.2(6) . .
C37 C36 P2 121.2(6) . .
C46 C47 C42 119.3(9) . .
C46 C47 H47 120.3 . .
C42 C47 H47 120.3 . .
C43 C42 C47 119.7(8) . .
C43 C42 P2 120.7(7) . .
C47 C42 P2 119.5(7) . .
C40 C41 C36 121.0(8) . .
C40 C41 H41 119.5 . .
C36 C41 H41 119.5 . .
C32 C33 C34 120.5(8) . .
C32 C33 H33 119.8 . .
C34 C33 H33 119.8 . .
C29 C24 C25 119.5(8) . .
C29 C24 P1 120.9(7) . .
C25 C24 P1 119.1(7) . .
C38 C39 C40 119.3(8) . .
C38 C39 H39 120.4 . .
C40 C39 H39 120.4 . .
C50 C49 C48 121.0(8) . .
C50 C49 H49 119.5 . .
C48 C49 H49 119.5 . .
C45 C46 C47 120.3(9) . .
C45 C46 H46 119.9 . .
C47 C46 H46 119.9 . .
C30 C31 C32 119.0(8) . .
C30 C31 H31 120.5 . .
C32 C31 H31 120.5 . .
C53 C48 C49 118.1(8) . .
C53 C48 P2 123.4(6) . .
C49 C48 P2 118.4(6) . .
C38 C37 C36 120.3(8) . .
C38 C37 H37 119.8 . .
C36 C37 H37 119.8 . .
C48 C53 C52 120.5(8) . .
C48 C53 H53 119.7 . .
C52 C53 H53 119.7 . .
C34 C35 C30 119.7(8) . .
C34 C35 H35 120.1 . .
C30 C35 H35 120.1 . .
C20 C19 C18 120.7(9) . .
C20 C19 H19 119.7 . .
C18 C19 H19 119.7 . .
C33 C32 C31 120.9(8) . .
C33 C32 H32 119.5 . .
C31 C32 H32 119.5 . .
C41 C40 C39 120.0(8) . .
C41 C40 H40 120 . .
C39 C40 H40 120 . .
C19 C18 C23 119.5(9) . .
C19 C18 P1 119.9(7) . .
C23 C18 P1 120.5(7) . .
C49 C50 C51 120.0(9) . .
C49 C50 H50 120 . .
C51 C50 H50 120 . .
C37 C38 C39 120.7(8) . .
C37 C38 H38 119.6 . .
C39 C38 H38 119.6 . .
C24 C29 C28 120.4(9) . .
C24 C29 H29 119.8 . .
C28 C29 H29 119.8 . .
C51 C52 C53 119.9(9) . .
C51 C52 H52 120 . .
C53 C52 H52 120 . .
C26 C25 C24 119.8(9) . .
C26 C25 H25 120.1 . .
C24 C25 H25 120.1 . .
C35 C34 C33 119.8(8) . .
C35 C34 H34 120.1 . .
C33 C34 H34 120.1 . .
C27 C26 C25 120.7(10) . .
C27 C26 H26 119.6 . .
C25 C26 H26 119.6 . .
C29 C28 C27 120.3(9) . .
C29 C28 H28 119.9 . .
C27 C28 H28 119.9 . .
C21 C20 C19 119.9(9) . .
C21 C20 H20 120 . .
C19 C20 H20 120 . .
C44 C45 C46 119.8(9) . .
C44 C45 H45 120.1 . .
C46 C45 H45 120.1 . .
C42 C43 C44 119.9(9) . .
C42 C43 H43 120.1 . .
C44 C43 H43 120.1 . .
C50 C51 C52 120.4(8) . .
C50 C51 H51 119.8 . .
C52 C51 H51 119.8 . .
C22 C23 C18 119.8(10) . .
C22 C23 H23 120.1 . .
C18 C23 H23 120.1 . .
C45 C44 C43 121.0(10) . .
C45 C44 H44 119.5 . .
C43 C44 H44 119.5 . .
C20 C21 C22 120.4(9) . .
C20 C21 H21 119.8 . .
C22 C21 H21 119.8 . .
C23 C22 C21 119.7(9) . .
C23 C22 H22 120.1 . .
C21 C22 H22 120.1 . .
C26 C27 C28 119.2(9) . .
C26 C27 H27 120.4 . .
C28 C27 H27 120.4 . .
C54 O17 H17A 109.5 . .
H13A O13 H13B 111(10) . .
H12A O12 H12B 99(2) . .
O17 C54 H54A 109.5 . .
O17 C54 H54B 109.5 . .
H54A C54 H54B 109.5 . .
O17 C54 H54C 109.5 . .
H54A C54 H54C 109.5 . .
H54B C54 H54C 109.5 . .
O18 C55 H55A 109.5 . .
O18 C55 H55B 109.5 . .
H55A C55 H55B 109.5 . .
O18 C55 H55C 109.5 . .
H55A C55 H55C 109.5 . .
H55B C55 H55C 109.5 . .
C55 O18 H18 106(10) . .
H10A O10 H10B 100(3) . .
H14A O14 H14B 100(3) . .

loop_
_geom_bond_atom_site_label_1
_geom_bond_atom_site_label_2
_geom_bond_distance
_geom_bond_site_symmetry_2
Er1 O6 2.299(5) .
Er1 O1 2.301(6) .
Er1 O5 2.323(5) .
Er1 O7 2.346(5) .
Er1 O8 2.346(5) .
Er1 O3 2.367(5) .
Er1 O4 2.369(5) .
Er1 O2 2.374(5) .
Er1 N1 2.414(7) .
W1 C6 2.141(8) .
W1 C5 2.145(9) .
W1 C1 2.149(8) .
W1 C4 2.151(8) .
W1 C7 2.157(8) .
W1 C3 2.159(9) .
W1 C8 2.169(9) .
W1 C2 2.179(9) .
P2 N13 1.590(7) .
P2 C48 1.778(9) .
P2 C42 1.791(8) .
P2 C36 1.801(8) .
P1 N13 1.587(7) .
P1 C30 1.797(9) .
P1 C18 1.806(9) .
P1 C24 1.813(9) .
O1 H1A 0.8796 .
O1 H1B 0.8832 .
O4 N9 1.317(8) .
O5 N10 1.323(8) .
O2 H2A 0.8707 .
O2 H2B 0.8686 .
O3 H3A 0.8931 .
O3 H3B 0.8938 .
O8 C9 1.39(3) .
O6 N11 1.339(8) .
O9 N12 1.307(9) .
O15 H15A 0.95(2) .
O15 H15B 0.95(2) .
N11 C10 1.336(10) .
N11 C11 1.350(10) 3_666
N1 C1 1.145(9) .
N10 C13 1.340(10) .
N10 C12 1.341(10) .
N9 C14 1.355(10) .
N9 C17 1.356(11) .
N12 C16 1.352(11) .
N12 C15 1.360(10) .
N7 C7 1.162(10) .
N4 C4 1.157(10) .
N8 C8 1.153(10) .
N6 C6 1.170(10) .
C12 C13 1.376(11) 3_566
C12 H12 0.93 .
C10 C11 1.364(11) .
C10 H10 0.93 .
N5 C5 1.164(11) .
C11 H11 0.93 .
C17 C16 1.339(11) .
C17 H17 0.93 .
N3 C3 1.177(11) .
C13 H13 0.93 .
C15 C14 1.368(11) .
C15 H15 0.93 .
C14 H14 0.93 .
N2 C2 1.146(11) .
C16 H16 0.93 .
C30 C31 1.397(12) .
C30 C35 1.407(11) .
C36 C41 1.388(12) .
C36 C37 1.402(11) .
C47 C46 1.391(12) .
C47 C42 1.408(12) .
C47 H47 0.93 .
C42 C43 1.379(13) .
C41 C40 1.383(12) .
C41 H41 0.93 .
C33 C32 1.369(12) .
C33 C34 1.396(13) .
C33 H33 0.93 .
C24 C29 1.365(12) .
C24 C25 1.402(12) .
C39 C38 1.384(12) .
C39 C40 1.395(12) .
C39 H39 0.93 .
C49 C50 1.380(12) .
C49 C48 1.419(11) .
C49 H49 0.93 .
C46 C45 1.388(14) .
C46 H46 0.93 .
C31 C32 1.400(12) .
C31 H31 0.93 .
C48 C53 1.387(12) .
C37 C38 1.380(12) .
C37 H37 0.93 .
C53 C52 1.408(12) .
C53 H53 0.93 .
C35 C34 1.392(12) .
C35 H35 0.93 .
C19 C20 1.379(12) .
C19 C18 1.387(12) .
C19 H19 0.93 .
C32 H32 0.93 .
C40 H40 0.93 .
C18 C23 1.397(12) .
C50 C51 1.382(13) .
C50 H50 0.93 .
C38 H38 0.93 .
C29 C28 1.387(13) .
C29 H29 0.93 .
C52 C51 1.383(13) .
C52 H52 0.93 .
C25 C26 1.380(13) .
C25 H25 0.93 .
C34 H34 0.93 .
C26 C27 1.373(15) .
C26 H26 0.93 .
C28 C27 1.391(14) .
C28 H28 0.93 .
C20 C21 1.374(14) .
C20 H20 0.93 .
C45 C44 1.369(14) .
C45 H45 0.93 .
C43 C44 1.388(13) .
C43 H43 0.93 .
C51 H51 0.93 .
C23 C22 1.385(13) .
C23 H23 0.93 .
C44 H44 0.93 .
C21 C22 1.395(14) .
C21 H21 0.93 .
C22 H22 0.93 .
C27 H27 0.93 .
O17 C54 1.384(15) .
O17 H17A 0.82 .
O13 H13A 0.95(2) .
O13 H13B 0.94(2) .
O12 H12A 0.951(15) .
O12 H12B 0.949(15) .
C54 H54A 0.96 .
C54 H54B 0.96 .
C54 H54C 0.96 .
C55 O18 1.433(12) .
C55 H55A 0.96 .
C55 H55B 0.96 .
C55 H55C 0.96 .
O18 H18 0.96(2) .
O10 H10A 0.95(2) .
O10 H10B 0.95(2) .
O14 H14A 0.94(2) .
O14 H14B 0.94(2) .
